data_2006262
loop_
_publ_author_name
'Sriram, D.'
'Srinivasan, S.'
'Santhosh, K.C.'

_publ_section_title
;
 3-Phenylsulfonyl-3-(2-propenyl)chroman-4-one
;
_journal_issue 6
_journal_name_full 'Acta Crystallographica Section C'
_journal_page_first 793
_journal_page_last 794
_journal_paper_doi 10.1107/S0108270197001261
_journal_volume 53
_journal_year 1997
_chemical_formula_sum 'C18 H16 O4 S'
_chemical_formula_weight 328.37
_chemical_melting_point 114
_chemical_name_systematic
;
3-phenylsulfonyl-3(2-propenyl)chroman-4-one
;
_space_group_IT_number 14
_symmetry_cell_setting monoclinic
_symmetry_space_group_name_Hall '-P 2yab'
_symmetry_space_group_name_H-M 'P 1 21/a 1'
_audit_creation_method SHELXL
_cell_angle_alpha 90.00
_cell_angle_beta 98.04(2)
_cell_angle_gamma 90.00
_cell_formula_units_Z 4
_cell_length_a 9.890(3)
_cell_length_b 14.122(3)
_cell_length_c 11.856(3)
_cell_measurement_reflns_used 25
_cell_measurement_temperature 293(2)
_cell_measurement_theta_max 14
_cell_measurement_theta_min 8
_cell_volume 1639.6(7)
_computing_cell_refinement 'CAD4 Software'
_computing_data_collection 'CAD4 Software (Enraf-Nonius, 1989)'
_computing_data_reduction 'CAD4 Software'
_computing_molecular_graphics 'ORTEPII (Johnson, 1976)'
_computing_structure_refinement 'SHELXL93 (Sheldrick, 1993)'
_computing_structure_solution 'SHELXS86 (Sheldrick, 1990)'
_diffrn_ambient_temperature 293(2)
_diffrn_measurement_device 'Enraf-Nonius CAD-4'
_diffrn_measurement_method \w-2\q
_diffrn_radiation_monochromator graphite
_diffrn_radiation_source 'fine-focus sealed tube'
_diffrn_radiation_type MoK\a
_diffrn_radiation_wavelength 0.71073
_diffrn_reflns_av_R_equivalents 0.0179
_diffrn_reflns_av_sigmaI/netI 0.0209
_diffrn_reflns_limit_h_max 11
_diffrn_reflns_limit_h_min 0
_diffrn_reflns_limit_k_max 16
_diffrn_reflns_limit_k_min 0
_diffrn_reflns_limit_l_max 13
_diffrn_reflns_limit_l_min -14
_diffrn_reflns_number 2765
_diffrn_reflns_theta_max 24.97
_diffrn_reflns_theta_min 2.26
_diffrn_standards_decay_% 2
_diffrn_standards_interval_count 100
_diffrn_standards_interval_time 60
_diffrn_standards_number 2
_exptl_absorpt_coefficient_mu 0.214
_exptl_absorpt_correction_type none
_exptl_crystal_colour yellow
_exptl_crystal_density_diffrn 1.330
_exptl_crystal_description cylindrical
_exptl_crystal_F_000 688
_exptl_crystal_size_max .4
_exptl_crystal_size_mid .25
_exptl_crystal_size_min .22
_refine_diff_density_max 0.656
_refine_diff_density_min -0.188
_refine_ls_extinction_method none
_refine_ls_goodness_of_fit_all 1.088
_refine_ls_goodness_of_fit_obs 1.120
_refine_ls_hydrogen_treatment 'H atoms refined isotropically'
_refine_ls_matrix_type full
_refine_ls_number_parameters 272
_refine_ls_number_reflns 2606
_refine_ls_number_restraints 0
_refine_ls_restrained_S_all 1.088
_refine_ls_restrained_S_obs 1.120
_refine_ls_R_factor_all 0.0591
_refine_ls_R_factor_obs .0502
_refine_ls_shift/esd_max 0.000
_refine_ls_shift/esd_mean 0.000
_refine_ls_structure_factor_coef Fsqd
_refine_ls_weighting_details 'w = 1/[\s^2^(Fo^2^)+(0.0642P)^2^+1.1547P] where P=(Fo^2^+2Fc^2^)/3'
_refine_ls_weighting_scheme calc
_refine_ls_wR_factor_all 0.1337
_refine_ls_wR_factor_obs .1274
_reflns_number_observed 2267
_reflns_number_total 2606
_reflns_observed_criterion >3sigma(I)
_cod_data_source_file vj1050.cif
_cod_data_source_block chromanone4
_cod_depositor_comments
;
The following automatic conversions were performed:
'_symmetry_cell_setting' value 'Monoclinic' changed to 'monoclinic'
according to '/home/saulius/struct/CIF-dictionaries/cif_core.dic'
dictionary named 'cif_core.dic' version 2.4.1 from 2010-06-29.

Automatic conversion script
Id: cif_fix_enum 1527 2010-12-29 10:47:43Z saulius 

The following automatic conversions were performed:

'_symmetry_cell_setting' value 'Monoclinic' changed to 'monoclinic'
according to /home/saulius/struct/CIF-dictionaries/cif_core.dic
dictionary named 'cif_core.dic' version 2.4.1 from 2010-06-29.

Automatic conversion script
Id: cif_fix_values 1715 2011-07-08 13:25:40Z adriana 

The following automatic conversions were performed:

'_refine_ls_weighting_scheme' value 'calc w =
1/[\s^2^(Fo^2^)+(0.0642P)^2^+1.1547P] where P=(Fo^2^+2Fc^2^)/3' was
changed to 'calc'. New tag '_refine_ls_weighting_details' was
created. The value of the new tag was set to 'w =
1/[\s^2^(Fo^2^)+(0.0642P)^2^+1.1547P] where P=(Fo^2^+2Fc^2^)/3'.

Automatic conversion script
Id: cif_fix_values 3143 2015-03-26 13:38:13Z robertas 
;
_cod_original_cell_volume 1639.5(7)
_cod_original_sg_symbol_H-M 'P 21/c'
_cod_database_code 2006262

loop_
_symmetry_equiv_pos_as_xyz
'x, y, z'
'x+1/2, -y+1/2, z'
'-x, -y, -z'
'-x-1/2, y-1/2, -z'

loop_
_atom_site_aniso_label
_atom_site_aniso_U_11
_atom_site_aniso_U_22
_atom_site_aniso_U_33
_atom_site_aniso_U_12
_atom_site_aniso_U_13
_atom_site_aniso_U_23
S .0313(3) .0488(4) .0521(4) -.0029(3) .0116(3) -.0067(3)
O1 .0484(11) .0585(13) .0588(12) .0047(9) .0010(10) .0064(10)
O2 .087(2) .093(2) .068(2) -.0018(15) -.0027(13) .0305(14)
O3 .0640(13) .0654(14) .0690(14) -.0149(11) .0348(11) -.0075(11)
O4 .0325(10) .0741(15) .0715(14) .0059(9) -.0045(10) -.0139(11)
C2 .0360(13) .0407(14) .0436(14) .0017(11) .0058(11) -.0037(11)
C1 .050(2) .059(2) .052(2) -.0008(14) .0070(14) -.0036(15)
C9 .0356(14) .052(2) .061(2) -.0073(12) .0099(13) -.0119(14)
C7 .043(2) .079(3) .103(3) .002(2) .003(2) -.005(2)
C6 .042(2) .099(3) .162(5) -.005(2) .040(3) -.026(3)
C5 .084(3) .123(4) .118(4) -.032(3) .068(3) -.027(3)
C4 .081(3) .091(3) .074(3) -.027(2) .026(2) .005(2)
C8 .0412(15) .052(2) .065(2) -.0108(13) .0118(14) -.0020(15)
C3 .057(2) .051(2) .047(2) -.0122(14) -.0006(13) .0055(14)
C10 .0348(13) .0405(14) .0470(15) -.0050(11) .0068(11) -.0058(12)
C11 .070(2) .049(2) .050(2) .002(2) .005(2) .0003(15)
C12 .088(3) .055(2) .078(3) .027(2) -.009(2) -.007(2)
C13 .073(2) .070(2) .083(3) .026(2) .007(2) -.023(2)
C14 .070(2) .073(2) .059(2) .006(2) .018(2) -.019(2)
C15 .047(2) .054(2) .049(2) .0034(14) .0057(13) -.0019(14)
C16 .055(2) .061(2) .085(3) .010(2) .010(2) -.020(2)
C17 .082(3) .053(2) .093(3) .015(2) .005(2) -.008(2)
C18 .126(4) .068(3) .095(3) .018(3) -.010(3) -.025(3)

loop_
_atom_site_label
_atom_site_fract_x
_atom_site_fract_y
_atom_site_fract_z
_atom_site_U_iso_or_equiv
_atom_site_thermal_displace_type
_atom_site_calc_flag
_atom_site_refinement_flags
_atom_site_occupancy
_atom_site_disorder_group
_atom_site_type_symbol
S .01049(6) .47267(5) .75713(6) .0435(2) Uani d . 1 . S
O1 .3147(2) .49786(15) .8962(2) .0558(5) Uani d . 1 . O
O2 .1375(3) .6564(2) .6276(2) .0840(8) Uani d . 1 . O
O3 -.0337(2) .4356(2) .8586(2) .0637(6) Uani d . 1 . O
O4 -.0903(2) .5005(2) .6638(2) .0605(6) Uani d . 1 . O
C2 .1111(2) .5792(2) .8012(2) .0401(6) Uani d . 1 . C
C1 .2088(3) .5617(3) .9099(3) .0537(8) Uani d . 1 . C
C9 .3843(3) .5193(2) .8063(3) .0490(7) Uani d . 1 . C
C7 .5137(4) .4798(3) .8129(4) .0758(11) Uani d . 1 . C
C6 .5900(4) .4980(4) .7282(6) .098(2) Uani d . 1 . C
C5 .5408(5) .5527(4) .6372(6) .103(2) Uani d . 1 . C
C4 .4121(4) .5911(3) .6297(4) .0804(12) Uani d . 1 . C
C8 .3318(3) .5735(2) .7144(3) .0522(7) Uani d . 1 . C
C3 .1885(3) .6095(2) .7053(3) .0524(7) Uani d . 1 . C
C10 .1179(2) .3881(2) .7055(2) .0407(6) Uani d . 1 . C
C11 .1818(3) .3208(2) .7782(3) .0567(8) Uani d . 1 . C
C12 .2628(4) .2538(3) .7360(4) .0757(11) Uani d . 1 . C
C13 .2789(4) .2546(3) .6236(4) .0758(11) Uani d . 1 . C
C14 .2142(4) .3211(3) .5516(3) .0667(9) Uani d . 1 . C
C15 .1321(3) .3887(2) .5916(3) .0502(7) Uani d . 1 . C
C16 .0022(4) .6538(3) .8240(4) .0669(10) Uani d . 1 . C
C17 .0634(4) .7470(3) .8628(4) .0768(11) Uani d . 1 . C
C18 .0586(6) .7845(4) .9606(5) .099(2) Uani d . 1 . C
H1 .251(3) .625(2) .937(2) .056(8) Uiso d . 1 . H
H1' .171(4) .530(3) .971(4) .101(14) Uiso d . 1 . H
H7 .540(4) .442(3) .876(4) .090(14) Uiso d . 1 . H
H6 .670(6) .474(4) .725(4) .134(19) Uiso d . 1 . H
H5 .588(5) .559(4) .578(4) .125(17) Uiso d . 1 . H
H4 .374(4) .629(3) .568(3) .077(12) Uiso d . 1 . H
H11 .171(3) .318(2) .852(3) .051(8) Uiso d . 1 . H
H12 .302(4) .211(3) .785(3) .084(12) Uiso d . 1 . H
H13 .335(4) .206(3) .598(3) .091(12) Uiso d . 1 . H
H14 .227(4) .321(3) .473(3) .073(10) Uiso d . 1 . H
H15 .093(3) .435(2) .546(3) .049(8) Uiso d . 1 . H
H16 -.064(5) .657(4) .745(4) .130(17) Uiso d . 1 . H
H16' -.036(4) .629(3) .888(4) .084(12) Uiso d . 1 . H
H17 .109(5) .781(3) .796(4) .112(15) Uiso d . 1 . H
H18 .101(5) .847(4) .974(4) .131(18) Uiso d . 1 . H
H18' .016(8) .738(6) 1.003(6) .19(3) Uiso d . 1 . H

loop_
_atom_type_symbol
_atom_type_description
_atom_type_scat_dispersion_real
_atom_type_scat_dispersion_imag
_atom_type_scat_source
C C 0.0033 0.0016 'International Tables Vol C Tables 4.2.6.8 and 6.1.1.4'
H H 0.0000 0.0000 'International Tables Vol C Tables 4.2.6.8 and 6.1.1.4'
S S 0.1246 0.1234 'International Tables Vol C Tables 4.2.6.8 and 6.1.1.4'
O O 0.0106 0.0060 'International Tables Vol C Tables 4.2.6.8 and 6.1.1.4'

loop_
_geom_angle_atom_site_label_1
_geom_angle_atom_site_label_2
_geom_angle_atom_site_label_3
_geom_angle
_geom_angle_publ_flag
O3 S O4 119.05(14) ?
O3 S C10 108.21(14) ?
O4 S C10 107.74(13) ?
O3 S C2 106.07(13) ?
O4 S C2 106.52(13) ?
C10 S C2 108.93(12) y
C9 O1 C1 114.0(2) y
C1 C2 C3 110.7(2) y
C1 C2 C16 109.7(3) ?
C3 C2 C16 111.9(3) ?
C1 C2 S 111.3(2) ?
C3 C2 S 109.1(2) ?
C16 C2 S 104.1(2) ?
O1 C1 C2 113.7(2) y
C8 C9 O1 124.1(3) y
C8 C9 C7 120.8(3) ?
O1 C9 C7 115.1(3) y
C6 C7 C9 118.9(5) ?
C5 C6 C7 121.2(4) ?
C6 C5 C4 120.1(4) ?
C5 C4 C8 120.0(5) ?
C9 C8 C4 118.9(3) ?
C9 C8 C3 119.8(3) ?
C4 C8 C3 121.3(3) ?
O2 C3 C8 122.7(3) y
O2 C3 C2 122.3(3) y
C8 C3 C2 115.0(2) y
C11 C10 C15 121.2(3) ?
C11 C10 S 119.8(2) ?
C15 C10 S 119.0(2) ?
C10 C11 C12 119.1(3) ?
C13 C12 C11 120.1(4) ?
C12 C13 C14 120.5(3) ?
C13 C14 C15 120.5(3) ?
C10 C15 C14 118.6(3) ?
C17 C16 C2 112.9(3) ?
C18 C17 C16 125.3(5) ?

loop_
_geom_bond_atom_site_label_1
_geom_bond_atom_site_label_2
_geom_bond_site_symmetry_2
_geom_bond_distance
_geom_bond_publ_flag
S O3 . 1.435(2) ?
S O4 . 1.436(2) ?
S C10 . 1.763(3) y
S C2 . 1.839(3) y
O1 C9 . 1.381(3) y
O1 C1 . 1.408(4) y
O2 C3 . 1.189(4) y
C2 C1 . 1.519(4) y
C2 C3 . 1.518(4) y
C2 C16 . 1.557(4) ?
C9 C8 . 1.373(4) y
C9 C7 . 1.388(5) ?
C7 C6 . 1.362(7) ?
C6 C5 . 1.360(8) ?
C5 C4 . 1.376(7) ?
C4 C8 . 1.388(5) ?
C8 C3 . 1.495(4) y
C10 C11 . 1.377(4) ?
C10 C15 . 1.377(4) ?
C11 C12 . 1.379(5) ?
C12 C13 . 1.364(6) ?
C13 C14 . 1.366(5) ?
C14 C15 . 1.380(4) ?
C16 C17 . 1.493(5) ?
C17 C18 . 1.282(6) y

loop_
_geom_torsion_atom_site_label_1
_geom_torsion_atom_site_label_2
_geom_torsion_atom_site_label_3
_geom_torsion_atom_site_label_4
_geom_torsion
_geom_torsion_publ_flag
O3 S C2 C1 44.5(2) ?
O4 S C2 C1 172.3(2) ?
C10 S C2 C1 -71.7(2) ?
O3 S C2 C3 166.9(2) ?
O4 S C2 C3 -65.3(2) ?
C10 S C2 C3 50.7(2) ?
O3 S C2 C16 -73.5(2) ?
O4 S C2 C16 54.3(2) ?
C10 S C2 C16 170.2(2) y
C9 O1 C1 C2 50.9(3) y
C3 C2 C1 O1 -53.5(4) y
C16 C2 C1 O1 -177.5(3) y
S C2 C1 O1 67.9(3) ?
C1 O1 C9 C8 -22.3(4) y
C1 O1 C9 C7 159.1(3) ?
C8 C9 C7 C6 2.0(6) ?
O1 C9 C7 C6 -179.4(3) ?
C9 C7 C6 C5 -1.0(7) ?
C7 C6 C5 C4 0.3(8) ?
C6 C5 C4 C8 -0.5(7) ?
O1 C9 C8 C4 179.3(3) ?
C7 C9 C8 C4 -2.2(5) ?
O1 C9 C8 C3 -2.9(4) y
C7 C9 C8 C3 175.6(3) ?
C5 C4 C8 C9 1.5(6) ?
C5 C4 C8 C3 -176.3(4) ?
C9 C8 C3 O2 -179.8(3) ?
C4 C8 C3 O2 -2.0(5) ?
C9 C8 C3 C2 -1.4(4) y
C4 C8 C3 C2 176.4(3) ?
C1 C2 C3 O2 -153.9(3) ?
C16 C2 C3 O2 -31.2(4) ?
S C2 C3 O2 83.4(3) y
C1 C2 C3 C8 27.7(3) y
C16 C2 C3 C8 150.4(3) ?
S C2 C3 C8 -95.0(2) ?
O3 S C10 C11 -21.9(3) ?
O4 S C10 C11 -151.8(2) ?
C2 S C10 C11 93.0(2) ?
O3 S C10 C15 155.7(2) ?
O4 S C10 C15 25.8(3) ?
C2 S C10 C15 -89.4(2) ?
C15 C10 C11 C12 0.9(5) ?
S C10 C11 C12 178.5(3) ?
C10 C11 C12 C13 -0.1(6) ?
C11 C12 C13 C14 -0.6(6) ?
C12 C13 C14 C15 0.3(6) ?
C11 C10 C15 C14 -1.2(4) ?
S C10 C15 C14 -178.7(2) ?
C13 C14 C15 C10 0.5(5) ?
C1 C2 C16 C17 60.2(4) ?
C3 C2 C16 C17 -63.0(4) y
S C2 C16 C17 179.4(3) ?
C2 C16 C17 C18 -115.7(5) ?
